data_7706819
loop_
_publ_author_name
'Opa\<cak, Sa\<sa'
'Babi\'c, Darko'
'Peri\'c, Berislav'
'Marini\'c, \<Zeljko'
'Smre\<cki, Vilko'
'Pem, Barbara'
'Vinkovi\'c Vr\<cek, Ivana'
'Kirin, Sre\'cko I'

_publ_section_title
;
 A ferrocene-based pseudopeptide chiroptical switch.
;
_journal_issue 13
_journal_name_full 'Dalton transactions (Cambridge, England : 2003)'
_journal_page_first 4504
_journal_page_last 4511
_journal_paper_doi 10.1039/d1dt00508a
_journal_volume 50
_journal_year 2021
_chemical_absolute_configuration rm
_chemical_formula_moiety 'C38 H42 Fe N4 O4'
_chemical_formula_sum 'C38 H42 Fe N4 O4'
_chemical_formula_weight 674.61
_space_group_crystal_system monoclinic
_space_group_IT_number 5
_space_group_name_Hall 'C 2y'
_space_group_name_H-M_alt 'C 1 2 1'
_atom_sites_solution_hydrogens geom
_atom_sites_solution_primary direct
_atom_sites_solution_secondary difmap
_audit_creation_method SHELXL-2018/3
_audit_update_record
;
2020-11-26 deposited with the CCDC.	2021-03-08 downloaded from the CCDC.
;
_cell_angle_alpha 90
_cell_angle_beta 96.914(10)
_cell_angle_gamma 90
_cell_formula_units_Z 8
_cell_length_a 27.994(2)
_cell_length_b 11.1776(14)
_cell_length_c 24.045(3)
_cell_measurement_reflns_used 2151
_cell_measurement_temperature 293(2)
_cell_measurement_theta_max 52.1480
_cell_measurement_theta_min 3.7040
_cell_volume 7469.1(14)
_computing_cell_refinement 'CrysAlisPro 1.171.39.46 (Rigaku OD, 2018)'
_computing_data_collection 'CrysAlisPro 1.171.39.46 (Rigaku OD, 2018)'
_computing_data_reduction 'CrysAlisPro 1.171.39.46 (Rigaku OD, 2018)'
_computing_structure_refinement 'SHELXL-2018/3 (Sheldrick, 2018)'
_computing_structure_solution 'SHELXT (Sheldrick, 2015)'
_diffrn_ambient_temperature 293(2)
_diffrn_detector_area_resol_mean 10.4323
_diffrn_measured_fraction_theta_full 0.962
_diffrn_measured_fraction_theta_max 0.962
_diffrn_measurement_device_type 'Xcalibur, Ruby, Nova'
_diffrn_measurement_method '\w scans'
_diffrn_radiation_type CuK\a
_diffrn_radiation_wavelength 1.54184
_diffrn_reflns_av_R_equivalents 0.0286
_diffrn_reflns_av_unetI/netI 0.0707
_diffrn_reflns_Laue_measured_fraction_full 0.962
_diffrn_reflns_Laue_measured_fraction_max 0.962
_diffrn_reflns_limit_h_max 30
_diffrn_reflns_limit_h_min -32
_diffrn_reflns_limit_k_max 11
_diffrn_reflns_limit_k_min -12
_diffrn_reflns_limit_l_max 17
_diffrn_reflns_limit_l_min -26
_diffrn_reflns_number 11617
_diffrn_reflns_point_group_measured_fraction_full 0.747
_diffrn_reflns_point_group_measured_fraction_max 0.747
_diffrn_reflns_theta_full 62.368
_diffrn_reflns_theta_max 62.368
_diffrn_reflns_theta_min 3.181
_diffrn_source 'micro-focus sealed X-ray tube'
_exptl_absorpt_coefficient_mu 3.572
_exptl_absorpt_correction_T_max 1.00000
_exptl_absorpt_correction_T_min 0.83879
_exptl_absorpt_correction_type multi-scan
_exptl_absorpt_process_details
;
CrysAlisPro 1.171.39.46 (Rigaku Oxford Diffraction, 2018)
Empirical absorption correction using spherical harmonics,
 implemented in SCALE3 ABSPACK scaling algorithm.
;
_exptl_crystal_colour 'light yellow'
_exptl_crystal_density_diffrn 1.200
_exptl_crystal_description prism
_exptl_crystal_F_000 2848
_exptl_crystal_size_max 0.130
_exptl_crystal_size_mid 0.100
_exptl_crystal_size_min 0.060
_refine_diff_density_max 0.157
_refine_diff_density_min -0.193
_refine_diff_density_rms 0.034
_refine_ls_abs_structure_details
;
 Flack x determined using 1175 quotients [(I+)-(I-)]/[(I+)+(I-)]
 (Parsons, Flack and Wagner, Acta Cryst. B69 (2013) 249-259).
;
_refine_ls_abs_structure_Flack -0.013(6)
_refine_ls_extinction_method none
_refine_ls_goodness_of_fit_ref 0.996
_refine_ls_hydrogen_treatment constr
_refine_ls_matrix_type full
_refine_ls_number_parameters 848
_refine_ls_number_reflns 8855
_refine_ls_number_restraints 282
_refine_ls_restrained_S_all 0.986
_refine_ls_R_factor_all 0.1037
_refine_ls_R_factor_gt 0.0541
_refine_ls_shift/su_max 0.000
_refine_ls_shift/su_mean 0.000
_refine_ls_structure_factor_coef Fsqd
_refine_ls_weighting_details 'w=1/[\s^2^(Fo^2^)+(0.0485P)^2^] where P=(Fo^2^+2Fc^2^)/3'
_refine_ls_weighting_scheme calc
_refine_ls_wR_factor_gt 0.1079
_refine_ls_wR_factor_ref 0.1325
_reflns_Friedel_coverage 0.468
_reflns_Friedel_fraction_full 0.505
_reflns_Friedel_fraction_max 0.505
_reflns_number_gt 5078
_reflns_number_total 8855
_reflns_threshold_expression 'I > 2\s(I)'
_cod_data_source_file d1dt00508a3.cif
_cod_data_source_block 2b
_cod_depositor_comments 'Adding full bibliography for 7706817--7706820.cif.'
_cod_original_sg_symbol_H-M 'C 2'
_cod_database_code 7706819
_shelx_shelxl_version_number 2018/3
_shelx_space_group_comment
;
The symmetry employed for this shelxl refinement is uniquely defined
by the following loop, which should always be used as a source of
symmetry information in preference to the above space-group names.
They are only intended as comments.
;

loop_
_space_group_symop_operation_xyz
'x, y, z'
'-x, y, -z'
'x+1/2, y+1/2, z'
'-x+1/2, y+1/2, -z'

loop_
_atom_site_label
_atom_site_type_symbol
_atom_site_fract_x
_atom_site_fract_y
_atom_site_fract_z
_atom_site_U_iso_or_equiv
_atom_site_adp_type
_atom_site_occupancy
_atom_site_site_symmetry_order
_atom_site_calc_flag
_atom_site_refinement_flags_posn
_atom_site_refinement_flags_adp
_atom_site_refinement_flags_occupancy
_atom_site_disorder_assembly
_atom_site_disorder_group
Fe1 Fe 0.500000 0.69830(19) 0.000000 0.0776(6) Uani 1 2 d S TU P . .
C11 C 0.5047(3) 0.6822(10) 0.0856(3) 0.087(2) Uani 1 1 d . U . . .
H11 H 0.479722 0.667259 0.106920 0.105 Uiso 1 1 calc R U . . .
C21 C 0.5210(4) 0.7953(11) 0.0711(4) 0.112(3) Uani 1 1 d . U . . .
H21 H 0.508358 0.868459 0.080522 0.134 Uiso 1 1 calc R U . . .
C31 C 0.5599(4) 0.7788(11) 0.0400(4) 0.110(3) Uani 1 1 d . U . . .
H31 H 0.577430 0.839260 0.025151 0.131 Uiso 1 1 calc R U . . .
C41 C 0.5679(3) 0.6528(10) 0.0350(4) 0.094(3) Uani 1 1 d . U . . .
H41 H 0.591810 0.616761 0.017049 0.113 Uiso 1 1 calc R U . . .
C51 C 0.5331(3) 0.5943(10) 0.0620(3) 0.077(2) Uani 1 1 d . U . . .
C61 C 0.5282(3) 0.4628(10) 0.0640(3) 0.073(2) Uani 1 1 d . U . . .
O11 O 0.55465(19) 0.3967(6) 0.0407(2) 0.0909(19) Uani 1 1 d . U . . .
N11 N 0.4940(2) 0.4180(6) 0.0927(3) 0.0742(19) Uani 1 1 d . U . . .
H11N H 0.477041 0.465842 0.110346 0.089 Uiso 1 1 calc R U . . .
C71 C 0.4852(3) 0.2907(9) 0.0943(4) 0.079(2) Uani 1 1 d . U . . .
H71 H 0.493299 0.256569 0.059123 0.095 Uiso 1 1 calc R U . . .
C81 C 0.5168(3) 0.2301(9) 0.1419(4) 0.099(3) Uani 1 1 d . U . . .
H81A H 0.550299 0.246067 0.137953 0.118 Uiso 1 1 calc R U . . .
H81B H 0.510021 0.264006 0.177201 0.118 Uiso 1 1 calc R U . . .
C91 C 0.5090(4) 0.0964(10) 0.1429(6) 0.135(4) Uani 1 1 d . U . . .
H91A H 0.527933 0.062660 0.175649 0.162 Uiso 1 1 calc R U . . .
H91B H 0.519873 0.060683 0.109916 0.162 Uiso 1 1 calc R U . . .
C101 C 0.4560(4) 0.0663(10) 0.1446(5) 0.139(4) Uani 1 1 d . U . . .
H10B H 0.446570 0.090849 0.180351 0.167 Uiso 1 1 calc R U . . .
H10A H 0.451601 -0.019526 0.141166 0.167 Uiso 1 1 calc R U . . .
C111 C 0.4237(4) 0.1289(10) 0.0972(5) 0.123(4) Uani 1 1 d . U . . .
H11B H 0.430124 0.096707 0.061374 0.148 Uiso 1 1 calc R U . . .
H11A H 0.390194 0.113396 0.101324 0.148 Uiso 1 1 calc R U . . .
C121 C 0.4327(3) 0.2633(9) 0.0984(4) 0.083(2) Uani 1 1 d . U . . .
H121 H 0.425390 0.292778 0.134777 0.100 Uiso 1 1 calc R U . . .
N21 N 0.4011(2) 0.3248(7) 0.0558(3) 0.088(2) Uani 1 1 d . U . . .
H21N H 0.410773 0.340744 0.024024 0.106 Uiso 1 1 calc R U . . .
C131 C 0.3570(3) 0.3572(10) 0.0654(4) 0.093(3) Uani 1 1 d . U . . .
O21 O 0.34036(19) 0.3309(8) 0.1091(3) 0.120(3) Uani 1 1 d . U . . .
C141 C 0.3275(3) 0.4261(13) 0.0201(5) 0.119(4) Uani 1 1 d . U . . .
C151 C 0.2963(4) 0.5109(14) 0.0339(6) 0.155(5) Uani 1 1 d . U . . .
H151 H 0.292780 0.523556 0.071404 0.186 Uiso 1 1 calc R U . . .
C161 C 0.2695(6) 0.5790(19) -0.0069(10) 0.222(8) Uani 1 1 d . U . . .
H161 H 0.247998 0.635607 0.003567 0.266 Uiso 1 1 calc R U . . .
C171 C 0.2743(9) 0.564(3) -0.0611(11) 0.276(13) Uani 1 1 d . U . . .
H171 H 0.258053 0.614578 -0.087757 0.331 Uiso 1 1 calc R U . . .
C181 C 0.3037(7) 0.474(3) -0.0776(9) 0.246(10) Uani 1 1 d . U . . .
H181 H 0.304871 0.458006 -0.115332 0.296 Uiso 1 1 calc R U . . .
C191 C 0.3316(4) 0.4068(15) -0.0360(6) 0.168(6) Uani 1 1 d . U . . .
H191 H 0.352816 0.349233 -0.046249 0.201 Uiso 1 1 calc R U . . .
C12 C 0.2320(3) 0.3179(11) 0.1398(4) 0.113(3) Uani 1 1 d . U . . .
H12 H 0.259065 0.330685 0.121568 0.136 Uiso 1 1 calc R U . . .
C22 C 0.1842(3) 0.3075(13) 0.1143(5) 0.137(3) Uani 1 1 d . U . . .
H22 H 0.174466 0.307870 0.075919 0.165 Uiso 1 1 calc R U . . .
C32 C 0.1539(3) 0.2965(12) 0.1560(5) 0.133(3) Uani 1 1 d . U . . .
H32 H 0.120430 0.293713 0.150194 0.159 Uiso 1 1 calc R U . . .
C42 C 0.1824(3) 0.2905(10) 0.2085(4) 0.103(2) Uani 1 1 d . U . . .
H42 H 0.171479 0.279001 0.243171 0.124 Uiso 1 1 calc R U . . .
C52 C 0.2314(3) 0.3054(9) 0.1980(4) 0.087(2) Uani 1 1 d . U . . .
C62 C 0.2721(3) 0.3070(8) 0.2443(4) 0.081(2) Uani 1 1 d . U . . .
O12 O 0.26594(17) 0.3000(6) 0.2941(2) 0.0909(18) Uani 1 1 d . U . . .
N12 N 0.31647(19) 0.3211(7) 0.2284(3) 0.079(2) Uani 1 1 d . U . . .
H12N H 0.320002 0.317785 0.193401 0.095 Uiso 1 1 calc R U . . .
C72 C 0.3583(2) 0.3417(8) 0.2692(3) 0.071(2) Uani 1 1 d . U . . .
H72 H 0.348052 0.386448 0.300767 0.085 Uiso 1 1 calc R U . . .
C82 C 0.3817(3) 0.2270(9) 0.2915(4) 0.093(3) Uani 1 1 d . U . . .
H82D H 0.390615 0.179320 0.260605 0.112 Uiso 1 1 calc R U . . .
H82C H 0.359111 0.181100 0.310422 0.112 Uiso 1 1 calc R U . . .
C92 C 0.4267(3) 0.2543(10) 0.3325(4) 0.113(3) Uani 1 1 d . U . . .
H92D H 0.417500 0.298511 0.364240 0.135 Uiso 1 1 calc R U . . .
H92C H 0.441421 0.179790 0.346386 0.135 Uiso 1 1 calc R U . . .
C102 C 0.4626(3) 0.3258(10) 0.3050(4) 0.104(3) Uani 1 1 d . U . . .
H10D H 0.473148 0.280521 0.274322 0.125 Uiso 1 1 calc R U . . .
H10C H 0.490485 0.342735 0.331854 0.125 Uiso 1 1 calc R U . . .
C112 C 0.4395(3) 0.4423(10) 0.2831(3) 0.095(3) Uani 1 1 d . U . . .
H11C H 0.462487 0.487954 0.264569 0.114 Uiso 1 1 calc R U . . .
H11D H 0.430885 0.489450 0.314230 0.114 Uiso 1 1 calc R U . . .
C122 C 0.3944(2) 0.4192(8) 0.2417(3) 0.071(2) Uani 1 1 d . U . . .
H122 H 0.404181 0.374519 0.209866 0.085 Uiso 1 1 calc R U . . .
N22 N 0.3724(2) 0.5298(7) 0.2206(3) 0.0764(19) Uani 1 1 d . U . . .
H22N H 0.348395 0.558200 0.235552 0.092 Uiso 1 1 calc R U . . .
C132 C 0.3888(3) 0.5892(9) 0.1781(4) 0.085(2) Uani 1 1 d . U . . .
O22 O 0.4218(2) 0.5497(6) 0.1535(2) 0.099(2) Uani 1 1 d . U . . .
C142 C 0.3652(3) 0.7042(11) 0.1628(5) 0.101(3) Uani 1 1 d . U . . .
C152 C 0.3662(4) 0.7482(13) 0.1097(6) 0.150(5) Uani 1 1 d . U . . .
H152 H 0.380906 0.702014 0.084483 0.180 Uiso 1 1 calc R U . . .
C162 C 0.3467(6) 0.857(2) 0.0913(9) 0.231(9) Uani 1 1 d . U . . .
H162 H 0.347305 0.881351 0.054504 0.278 Uiso 1 1 calc R U . . .
C172 C 0.3267(6) 0.926(2) 0.1284(12) 0.260(11) Uani 1 1 d . U . . .
H172 H 0.313900 1.000355 0.117440 0.313 Uiso 1 1 calc R U . . .
C182 C 0.3253(5) 0.8867(15) 0.1820(10) 0.217(8) Uani 1 1 d . U . . .
H182 H 0.311224 0.934929 0.207020 0.261 Uiso 1 1 calc R U . . .
C192 C 0.3444(3) 0.7757(11) 0.2002(6) 0.141(4) Uani 1 1 d . U . . .
H192 H 0.343147 0.750518 0.236885 0.169 Uiso 1 1 calc R U . . .
Fe2 Fe 0.19230(4) 0.44924(18) 0.17002(6) 0.1034(6) Uani 1 1 d . U . . .
C13 C 0.1605(3) 0.5854(11) 0.2103(4) 0.113(3) Uani 1 1 d . U . . .
H13 H 0.139877 0.577155 0.237584 0.136 Uiso 1 1 calc R U . . .
C23 C 0.1474(4) 0.5918(13) 0.1524(5) 0.142(4) Uani 1 1 d . U . . .
H23 H 0.115992 0.586465 0.134748 0.171 Uiso 1 1 calc R U . . .
C33 C 0.1890(4) 0.6076(12) 0.1245(5) 0.148(4) Uani 1 1 d . U . . .
H33 H 0.189894 0.616898 0.086198 0.177 Uiso 1 1 calc R U . . .
C43 C 0.2287(4) 0.6063(10) 0.1671(5) 0.118(3) Uani 1 1 d . U . . .
H43 H 0.260884 0.612586 0.161287 0.142 Uiso 1 1 calc R U . . .
C53 C 0.2119(3) 0.5939(9) 0.2195(4) 0.096(2) Uani 1 1 d . U . . .
C63 C 0.2432(3) 0.5801(9) 0.2734(4) 0.088(3) Uani 1 1 d . U . . .
O13 O 0.28792(17) 0.5883(6) 0.2748(3) 0.0968(19) Uani 1 1 d . U . . .
N13 N 0.2225(2) 0.5625(6) 0.3202(3) 0.082(2) Uani 1 1 d . U . . .
H13N H 0.191686 0.565462 0.318287 0.099 Uiso 1 1 calc R U . . .
C73 C 0.2504(3) 0.5387(9) 0.3741(4) 0.084(2) Uani 1 1 d . U . . .
H73 H 0.278806 0.492138 0.367286 0.101 Uiso 1 1 calc R U . . .
C83 C 0.2679(3) 0.6533(10) 0.4038(5) 0.116(3) Uani 1 1 d . U . . .
H83F H 0.240505 0.702622 0.409873 0.139 Uiso 1 1 calc R U . . .
H83E H 0.287613 0.697785 0.380468 0.139 Uiso 1 1 calc R U . . .
C93 C 0.2972(3) 0.6253(12) 0.4598(5) 0.135(4) Uani 1 1 d . U . . .
H93E H 0.307024 0.699552 0.478661 0.162 Uiso 1 1 calc R U . . .
H93F H 0.325980 0.581867 0.453330 0.162 Uiso 1 1 calc R U . . .
C103 C 0.2685(4) 0.5506(13) 0.4976(5) 0.140(4) Uani 1 1 d . U . . .
H10E H 0.288658 0.530906 0.532066 0.168 Uiso 1 1 calc R U . . .
H10F H 0.241200 0.596544 0.507223 0.168 Uiso 1 1 calc R U . . .
C113 C 0.2510(3) 0.4377(12) 0.4680(4) 0.115(3) Uani 1 1 d . U . . .
H11E H 0.231035 0.393758 0.491224 0.139 Uiso 1 1 calc R U . . .
H11F H 0.278409 0.387909 0.462489 0.139 Uiso 1 1 calc R U . . .
C123 C 0.2215(3) 0.4641(9) 0.4101(3) 0.084(2) Uani 1 1 d . U . . .
H123 H 0.192577 0.509117 0.416457 0.101 Uiso 1 1 calc R U . . .
N23 N 0.2065(2) 0.3515(7) 0.3824(3) 0.085(2) Uani 1 1 d . U . . .
H23N H 0.223428 0.323052 0.357857 0.102 Uiso 1 1 calc R U . . .
O23 O 0.14202(19) 0.3290(6) 0.4291(2) 0.100(2) Uani 1 1 d . U . . .
C133 C 0.1672(3) 0.2904(9) 0.3938(4) 0.084(2) Uani 1 1 d . U . . .
C143 C 0.1560(4) 0.1760(10) 0.3636(4) 0.093(3) Uani 1 1 d . U . . .
C153 C 0.1087(4) 0.1380(11) 0.3566(5) 0.120(4) Uani 1 1 d . U . . .
H153 H 0.085178 0.183247 0.371062 0.144 Uiso 1 1 calc R U . . .
C163 C 0.0963(6) 0.0334(15) 0.3283(6) 0.157(5) Uani 1 1 d . U . . .
H163 H 0.064325 0.008847 0.322432 0.189 Uiso 1 1 calc R U . . .
C173 C 0.1311(7) -0.0328(16) 0.3093(6) 0.182(7) Uani 1 1 d . U . . .
H173 H 0.122530 -0.104872 0.291489 0.218 Uiso 1 1 calc R U . . .
C183 C 0.1776(6) 0.0001(13) 0.3149(6) 0.175(6) Uani 1 1 d . U . . .
H183 H 0.200549 -0.047999 0.301029 0.210 Uiso 1 1 calc R U . . .
C193 C 0.1907(4) 0.1072(11) 0.3416(5) 0.127(4) Uani 1 1 d . U . . .
H193 H 0.222471 0.132871 0.344832 0.152 Uiso 1 1 calc R U . . .
Fe3 Fe 0.000000 0.18371(17) 0.500000 0.0775(6) Uani 1 2 d S TU P . .
C14 C 0.0722(3) 0.1988(9) 0.5151(4) 0.088(2) Uani 1 1 d . U . . .
H14 H 0.092906 0.212119 0.488263 0.105 Uiso 1 1 calc R U . . .
C24 C 0.0580(4) 0.0861(10) 0.5326(5) 0.114(3) Uani 1 1 d . U . . .
H24 H 0.067265 0.012631 0.519220 0.136 Uiso 1 1 calc R U . . .
C34 C 0.0275(4) 0.1037(11) 0.5734(5) 0.118(4) Uani 1 1 d . U . . .
H34 H 0.013713 0.043248 0.592777 0.142 Uiso 1 1 calc R U . . .
C44 C 0.0207(3) 0.2276(10) 0.5810(4) 0.091(3) Uani 1 1 d . U . . .
H44 H 0.001003 0.262277 0.604959 0.109 Uiso 1 1 calc R U . . .
C54 C 0.0497(3) 0.2910(9) 0.5449(3) 0.070(2) Uani 1 1 d . U . . .
C64 C 0.0516(2) 0.4203(8) 0.5393(3) 0.0638(19) Uani 1 1 d . U . . .
O14 O 0.02846(16) 0.4864(5) 0.5671(2) 0.0779(16) Uani 1 1 d . U . . .
N14 N 0.07939(18) 0.4635(6) 0.5019(2) 0.0639(16) Uani 1 1 d . U . . .
H14N H 0.096149 0.415078 0.484281 0.077 Uiso 1 1 calc R U . . .
C74 C 0.0812(2) 0.5906(7) 0.4910(3) 0.0633(19) Uani 1 1 d . U . . .
H74 H 0.049352 0.623880 0.494713 0.076 Uiso 1 1 calc R U . . .
C84 C 0.1175(3) 0.6552(7) 0.5327(3) 0.077(2) Uani 1 1 d . U . . .
H84G H 0.110506 0.638598 0.570443 0.092 Uiso 1 1 calc R U . . .
H84H H 0.149545 0.625447 0.529145 0.092 Uiso 1 1 calc R U . . .
C94 C 0.1161(3) 0.7887(8) 0.5228(4) 0.097(3) Uani 1 1 d . U . . .
H94G H 0.140065 0.827474 0.549238 0.116 Uiso 1 1 calc R U . . .
H94H H 0.084720 0.819573 0.528752 0.116 Uiso 1 1 calc R U . . .
C104 C 0.1260(3) 0.8170(8) 0.4628(4) 0.101(3) Uani 1 1 d . U . . .
H10G H 0.123017 0.902439 0.456127 0.121 Uiso 1 1 calc R U . . .
H10H H 0.158554 0.793320 0.457887 0.121 Uiso 1 1 calc R U . . .
C114 C 0.0904(3) 0.7505(9) 0.4212(4) 0.088(3) Uani 1 1 d . U . . .
H11H H 0.058147 0.779133 0.424187 0.105 Uiso 1 1 calc R U . . .
H11G H 0.097644 0.766644 0.383433 0.105 Uiso 1 1 calc R U . . .
C124 C 0.0926(3) 0.6171(8) 0.4317(3) 0.068(2) Uani 1 1 d . U . . .
H124 H 0.125617 0.590838 0.429114 0.082 Uiso 1 1 calc R U . . .
N24 N 0.06080(19) 0.5504(6) 0.3897(3) 0.0692(18) Uani 1 1 d . U . . .
H24N H 0.032071 0.532699 0.396149 0.083 Uiso 1 1 calc R U . . .
C134 C 0.0762(3) 0.5171(8) 0.3417(3) 0.072(2) Uani 1 1 d . U . . .
O24 O 0.11631(17) 0.5467(6) 0.3294(2) 0.0943(19) Uani 1 1 d . U . . .
C144 C 0.0440(2) 0.4397(8) 0.3033(3) 0.071(2) Uani 1 1 d . U . . .
C154 C 0.0641(3) 0.3673(9) 0.2665(4) 0.092(3) Uani 1 1 d . U . . .
H154 H 0.097093 0.370268 0.265045 0.110 Uiso 1 1 calc R U . . .
C164 C 0.0363(4) 0.2901(10) 0.2316(4) 0.113(3) Uani 1 1 d . U . . .
H164 H 0.050666 0.240218 0.207527 0.135 Uiso 1 1 calc R U . . .
C174 C -0.0123(4) 0.2867(11) 0.2324(4) 0.116(4) Uani 1 1 d . U . . .
H174 H -0.031228 0.235123 0.208660 0.139 Uiso 1 1 calc R U . . .
C184 C -0.0326(3) 0.3587(12) 0.2678(4) 0.132(5) Uani 1 1 d . U . . .
H184 H -0.065765 0.356215 0.268540 0.159 Uiso 1 1 calc R U . . .
C194 C -0.0048(3) 0.4372(10) 0.3036(3) 0.095(3) Uani 1 1 d . U . . .
H194 H -0.019353 0.487341 0.327367 0.114 Uiso 1 1 calc R U . . .

loop_
_atom_site_aniso_label
_atom_site_aniso_U_11
_atom_site_aniso_U_22
_atom_site_aniso_U_33
_atom_site_aniso_U_23
_atom_site_aniso_U_13
_atom_site_aniso_U_12
Fe1 0.0764(11) 0.0814(15) 0.0742(11) 0.000 0.0050(9) 0.000
C11 0.106(6) 0.093(7) 0.059(4) -0.009(5) -0.006(4) -0.011(6)
C21 0.145(9) 0.089(7) 0.100(7) -0.024(6) 0.005(6) -0.031(7)
C31 0.113(8) 0.105(8) 0.107(8) 0.012(7) -0.003(5) -0.039(7)
C41 0.067(5) 0.111(8) 0.103(7) 0.030(6) 0.000(4) -0.014(5)
C51 0.063(5) 0.091(5) 0.074(5) -0.002(5) -0.002(4) -0.009(4)
C61 0.068(5) 0.091(6) 0.059(5) 0.012(5) 0.011(4) 0.004(5)
O11 0.083(4) 0.114(5) 0.082(4) -0.001(3) 0.034(3) 0.013(3)
N11 0.073(4) 0.070(5) 0.083(5) 0.005(4) 0.026(3) 0.006(4)
C71 0.087(5) 0.074(6) 0.084(6) -0.003(5) 0.035(4) 0.007(5)
C81 0.110(6) 0.090(7) 0.100(6) 0.013(5) 0.029(5) 0.028(5)
C91 0.144(8) 0.084(7) 0.186(11) 0.041(8) 0.059(8) 0.017(7)
C101 0.167(9) 0.092(9) 0.172(11) 0.032(8) 0.077(8) 0.015(7)
C111 0.144(8) 0.083(7) 0.154(10) 0.010(7) 0.062(7) -0.018(6)
C121 0.088(5) 0.083(6) 0.085(6) -0.001(5) 0.035(4) 0.001(5)
N21 0.079(4) 0.110(6) 0.082(5) 0.002(4) 0.029(3) -0.009(4)
C131 0.070(5) 0.111(8) 0.098(6) -0.010(6) 0.018(5) -0.023(5)
O21 0.072(4) 0.192(8) 0.102(4) 0.003(5) 0.030(3) -0.016(4)
C141 0.068(6) 0.152(11) 0.136(7) 0.023(8) 0.004(6) -0.028(6)
C151 0.092(8) 0.172(14) 0.199(12) 0.041(9) 0.004(8) -0.003(7)
C161 0.095(9) 0.211(17) 0.35(2) 0.121(18) -0.033(15) -0.020(9)
C171 0.18(2) 0.33(3) 0.29(2) 0.18(2) -0.08(2) -0.067(14)
C181 0.163(19) 0.38(3) 0.178(13) 0.094(16) -0.061(11) -0.112(16)
C191 0.108(8) 0.270(18) 0.122(8) 0.030(10) 0.003(7) -0.074(9)
C12 0.061(5) 0.172(8) 0.108(6) -0.029(7) 0.020(4) -0.017(6)
C22 0.071(5) 0.216(9) 0.123(7) -0.035(8) 0.006(5) -0.032(7)
C32 0.062(5) 0.206(8) 0.129(8) -0.029(8) 0.003(5) -0.037(7)
C42 0.060(4) 0.130(6) 0.120(6) -0.015(6) 0.012(4) -0.026(5)
C52 0.048(4) 0.106(5) 0.111(5) -0.014(6) 0.022(4) -0.027(4)
C62 0.061(4) 0.078(7) 0.107(6) -0.004(6) 0.025(4) -0.006(5)
O12 0.076(3) 0.105(5) 0.099(4) -0.005(4) 0.040(3) -0.008(4)
N12 0.053(3) 0.108(6) 0.080(4) -0.005(4) 0.023(3) -0.012(4)
C72 0.061(4) 0.079(6) 0.074(5) -0.008(4) 0.017(4) -0.003(4)
C82 0.084(5) 0.101(8) 0.099(6) 0.016(5) 0.032(4) 0.009(5)
C92 0.091(6) 0.146(10) 0.102(7) 0.026(6) 0.016(5) 0.033(6)
C102 0.064(5) 0.150(10) 0.097(7) 0.016(7) 0.004(5) 0.017(5)
C112 0.055(4) 0.134(8) 0.093(6) 0.004(6) 0.000(4) -0.006(5)
C122 0.061(4) 0.086(7) 0.069(5) 0.003(4) 0.020(4) -0.002(4)
N22 0.058(4) 0.085(5) 0.087(5) 0.004(4) 0.015(3) 0.002(4)
C132 0.070(5) 0.095(7) 0.087(6) 0.007(5) -0.001(5) -0.014(5)
O22 0.092(4) 0.111(5) 0.101(4) 0.006(4) 0.039(3) -0.009(4)
C142 0.061(5) 0.095(8) 0.144(8) 0.034(6) -0.001(5) -0.015(5)
C152 0.099(8) 0.162(13) 0.180(10) 0.079(8) -0.025(7) -0.045(8)
C162 0.121(14) 0.24(2) 0.33(2) 0.188(17) -0.017(13) -0.017(12)
C172 0.088(11) 0.200(18) 0.49(3) 0.183(18) 0.029(17) 0.029(11)
C182 0.095(9) 0.123(12) 0.45(3) 0.090(14) 0.090(15) 0.031(8)
C192 0.075(7) 0.104(9) 0.248(12) 0.031(9) 0.040(8) 0.004(6)
Fe2 0.0559(7) 0.1551(16) 0.1000(10) 0.0069(11) 0.0123(7) -0.0031(9)
C13 0.065(4) 0.162(7) 0.116(6) 0.029(6) 0.022(5) 0.033(6)
C23 0.087(6) 0.212(9) 0.127(8) 0.048(9) 0.014(5) 0.038(7)
C33 0.123(8) 0.202(8) 0.123(7) 0.053(8) 0.037(6) 0.032(8)
C43 0.095(6) 0.138(6) 0.131(7) 0.041(7) 0.045(5) 0.002(6)
C53 0.062(4) 0.109(6) 0.122(5) 0.028(5) 0.033(4) 0.005(5)
C63 0.066(5) 0.086(8) 0.115(6) 0.007(6) 0.020(4) 0.001(5)
O13 0.053(3) 0.107(5) 0.135(5) -0.002(4) 0.031(3) -0.009(3)
N13 0.043(3) 0.094(6) 0.114(5) 0.002(4) 0.020(3) 0.002(4)
C73 0.047(4) 0.101(7) 0.106(5) -0.015(5) 0.015(4) 0.003(4)
C83 0.058(5) 0.130(9) 0.161(8) -0.047(7) 0.022(5) -0.014(5)
C93 0.068(6) 0.176(11) 0.158(9) -0.077(8) -0.001(5) 0.007(6)
C103 0.093(7) 0.197(13) 0.128(8) -0.066(7) 0.004(6) 0.015(8)
C113 0.090(6) 0.163(10) 0.093(6) -0.015(6) 0.009(5) 0.018(7)
C123 0.059(5) 0.105(7) 0.092(5) -0.011(5) 0.025(4) 0.009(5)
N23 0.066(4) 0.094(6) 0.099(5) -0.006(4) 0.029(4) 0.006(4)
O23 0.086(4) 0.112(5) 0.109(4) 0.009(4) 0.047(3) 0.006(4)
C133 0.073(5) 0.089(7) 0.093(7) 0.021(5) 0.024(5) 0.006(5)
C143 0.105(6) 0.084(7) 0.094(6) 0.016(5) 0.027(5) -0.015(5)
C153 0.108(7) 0.119(10) 0.132(9) 0.029(7) 0.008(7) -0.028(6)
C163 0.160(11) 0.152(14) 0.157(13) 0.011(9) 0.003(9) -0.061(10)
C173 0.251(17) 0.145(14) 0.162(13) -0.015(10) 0.072(14) -0.073(12)
C183 0.230(13) 0.115(12) 0.199(15) -0.031(10) 0.107(13) -0.040(10)
C193 0.159(9) 0.098(9) 0.140(9) 0.001(7) 0.084(8) -0.016(7)
Fe3 0.0681(10) 0.0649(14) 0.1020(13) 0.000 0.0201(9) 0.000
C14 0.073(5) 0.068(6) 0.124(7) 0.018(6) 0.016(5) 0.022(5)
C24 0.109(7) 0.064(6) 0.167(10) 0.022(7) 0.013(6) 0.022(6)
C34 0.114(8) 0.089(8) 0.152(9) 0.047(7) 0.016(6) 0.003(7)
C44 0.092(6) 0.105(7) 0.075(5) 0.020(5) 0.004(4) -0.010(5)
C54 0.061(4) 0.071(5) 0.079(5) 0.012(4) 0.011(4) 0.000(4)
C64 0.055(4) 0.072(5) 0.063(5) -0.007(4) 0.004(4) -0.004(4)
O14 0.060(3) 0.092(5) 0.084(4) -0.008(3) 0.020(3) 0.001(3)
N14 0.060(3) 0.057(4) 0.077(4) -0.003(3) 0.020(3) 0.007(3)
C74 0.050(4) 0.058(5) 0.087(5) -0.011(4) 0.028(4) 0.000(4)
C84 0.062(4) 0.081(6) 0.090(5) -0.022(4) 0.015(4) -0.005(4)
C94 0.107(7) 0.071(6) 0.118(6) -0.025(6) 0.036(6) -0.019(6)
C104 0.111(7) 0.063(6) 0.137(7) -0.021(5) 0.049(6) -0.027(6)
C114 0.090(6) 0.073(6) 0.104(6) 0.006(5) 0.029(5) -0.009(5)
C124 0.054(4) 0.068(6) 0.087(5) -0.014(4) 0.023(4) -0.008(4)
N24 0.050(3) 0.082(5) 0.077(4) -0.003(4) 0.013(3) -0.002(3)
C134 0.052(4) 0.093(7) 0.073(5) -0.005(4) 0.012(4) -0.003(4)
O24 0.061(3) 0.138(6) 0.089(4) -0.016(4) 0.029(3) -0.020(3)
C144 0.059(4) 0.093(7) 0.062(5) 0.003(4) 0.011(3) -0.001(4)
C154 0.078(5) 0.120(9) 0.081(6) -0.012(5) 0.019(4) -0.005(5)
C164 0.116(7) 0.124(10) 0.101(7) -0.028(6) 0.025(6) -0.014(7)
C174 0.118(7) 0.159(11) 0.070(6) -0.021(6) 0.012(5) -0.065(8)
C184 0.083(6) 0.227(15) 0.089(7) -0.036(8) 0.018(5) -0.053(7)
C194 0.063(4) 0.135(9) 0.089(6) -0.013(6) 0.013(4) -0.012(5)

loop_
_atom_type_symbol
_atom_type_description
_atom_type_scat_dispersion_real
_atom_type_scat_dispersion_imag
_atom_type_scat_source
C C 0.0181 0.0091 'International Tables Vol C Tables 4.2.6.8 and 6.1.1.4'
H H 0.0000 0.0000 'International Tables Vol C Tables 4.2.6.8 and 6.1.1.4'
Fe Fe -1.1336 3.1974 'International Tables Vol C Tables 4.2.6.8 and 6.1.1.4'
N N 0.0311 0.0180 'International Tables Vol C Tables 4.2.6.8 and 6.1.1.4'
O O 0.0492 0.0322 'International Tables Vol C Tables 4.2.6.8 and 6.1.1.4'

loop_
_geom_angle_atom_site_label_1
_geom_angle_atom_site_label_2
_geom_angle_atom_site_label_3
_geom_angle
_geom_angle_site_symmetry_1
_geom_angle_site_symmetry_3
_geom_angle_publ_flag
C51 Fe1 C51 109.9(6) 2_655 . ?
C51 Fe1 C31 151.4(4) 2_655 . ?
C51 Fe1 C31 68.2(4) . . ?
C51 Fe1 C31 68.2(4) 2_655 2_655 ?
C51 Fe1 C31 151.4(4) . 2_655 ?
C31 Fe1 C31 127.6(7) . 2_655 ?
C51 Fe1 C41 40.2(3) 2_655 2_655 ?
C51 Fe1 C41 118.7(4) . 2_655 ?
C31 Fe1 C41 166.7(5) . 2_655 ?
C31 Fe1 C41 41.1(4) 2_655 2_655 ?
C51 Fe1 C41 118.7(4) 2_655 . ?
C51 Fe1 C41 40.2(3) . . ?
C31 Fe1 C41 41.1(4) . . ?
C31 Fe1 C41 166.7(5) 2_655 . ?
C41 Fe1 C41 151.3(6) 2_655 . ?
C51 Fe1 C21 167.9(4) 2_655 . ?
C51 Fe1 C21 68.2(4) . . ?
C31 Fe1 C21 40.2(4) . . ?
C31 Fe1 C21 107.3(5) 2_655 . ?
C41 Fe1 C21 129.3(4) 2_655 . ?
C41 Fe1 C21 68.3(5) . . ?
C51 Fe1 C21 68.2(4) 2_655 2_655 ?
C51 Fe1 C21 167.9(4) . 2_655 ?
C31 Fe1 C21 107.3(5) . 2_655 ?
C31 Fe1 C21 40.2(4) 2_655 2_655 ?
C41 Fe1 C21 68.3(5) 2_655 2_655 ?
C41 Fe1 C21 129.3(4) . 2_655 ?
C21 Fe1 C21 116.2(7) . 2_655 ?
C51 Fe1 C11 131.0(4) 2_655 . ?
C51 Fe1 C11 40.8(3) . . ?
C31 Fe1 C11 67.5(4) . . ?
C31 Fe1 C11 117.4(4) 2_655 . ?
C41 Fe1 C11 109.5(4) 2_655 . ?
C41 Fe1 C11 67.8(4) . . ?
C21 Fe1 C11 39.9(4) . . ?
C21 Fe1 C11 149.2(5) 2_655 . ?
C51 Fe1 C11 40.8(3) 2_655 2_655 ?
C51 Fe1 C11 131.0(4) . 2_655 ?
C31 Fe1 C11 117.4(4) . 2_655 ?
C31 Fe1 C11 67.5(4) 2_655 2_655 ?
C41 Fe1 C11 67.8(4) 2_655 2_655 ?
C41 Fe1 C11 109.5(4) . 2_655 ?
C21 Fe1 C11 149.2(5) . 2_655 ?
C21 Fe1 C11 39.9(4) 2_655 2_655 ?
C11 Fe1 C11 170.0(6) . 2_655 ?
C21 C11 C51 108.0(9) . . ?
C21 C11 Fe1 69.9(5) . . ?
C51 C11 Fe1 68.5(5) . . ?
C11 C21 C31 108.1(10) . . ?
C11 C21 Fe1 70.2(5) . . ?
C31 C21 Fe1 69.5(6) . . ?
C21 C31 C41 108.2(10) . . ?
C21 C31 Fe1 70.3(6) . . ?
C41 C31 Fe1 69.8(6) . . ?
C51 C41 C31 107.2(10) . . ?
C51 C41 Fe1 69.1(5) . . ?
C31 C41 Fe1 69.2(6) . . ?
C41 C51 C11 108.4(10) . . ?
C41 C51 C61 123.5(9) . . ?
C11 C51 C61 128.1(8) . . ?
C41 C51 Fe1 70.8(5) . . ?
C11 C51 Fe1 70.7(5) . . ?
C61 C51 Fe1 123.9(6) . . ?
O11 C61 N11 121.1(9) . . ?
O11 C61 C51 121.5(8) . . ?
N11 C61 C51 117.4(8) . . ?
C61 N11 C71 121.0(7) . . ?
N11 C71 C121 111.7(7) . . ?
N11 C71 C81 112.0(8) . . ?
C121 C71 C81 110.1(7) . . ?
C91 C81 C71 112.5(10) . . ?
C81 C91 C101 111.2(9) . . ?
C91 C101 C111 111.7(9) . . ?
C121 C111 C101 110.7(11) . . ?
N21 C121 C71 112.0(7) . . ?
N21 C121 C111 111.8(9) . . ?
C71 C121 C111 111.0(8) . . ?
C131 N21 C121 120.5(7) . . ?
O21 C131 N21 122.4(10) . . ?
O21 C131 C141 120.6(9) . . ?
N21 C131 C141 117.0(9) . . ?
C151 C141 C191 118.6(14) . . ?
C151 C141 C131 119.7(12) . . ?
C191 C141 C131 121.7(13) . . ?
C141 C151 C161 121.2(17) . . ?
C171 C161 C151 121(2) . . ?
C161 C171 C181 120(3) . . ?
C171 C181 C191 119(2) . . ?
C141 C191 C181 120.4(17) . . ?
C22 C12 C52 107.4(8) . . ?
C22 C12 Fe2 71.5(6) . . ?
C52 C12 Fe2 69.1(6) . . ?
C32 C22 C12 108.8(9) . . ?
C32 C22 Fe2 68.3(7) . . ?
C12 C22 Fe2 68.3(6) . . ?
C22 C32 C42 108.6(8) . . ?
C22 C32 Fe2 71.8(7) . . ?
C42 C32 Fe2 70.1(6) . . ?
C32 C42 C52 106.7(8) . . ?
C32 C42 Fe2 69.2(7) . . ?
C52 C42 Fe2 68.5(6) . . ?
C12 C52 C42 108.2(8) . . ?
C12 C52 C62 129.7(7) . . ?
C42 C52 C62 122.1(8) . . ?
C12 C52 Fe2 70.1(6) . . ?
C42 C52 Fe2 70.1(6) . . ?
C62 C52 Fe2 125.1(7) . . ?
O12 C62 N12 121.4(8) . . ?
O12 C62 C52 122.7(7) . . ?
N12 C62 C52 115.8(8) . . ?
C62 N12 C72 121.4(6) . . ?
N12 C72 C82 112.6(7) . . ?
N12 C72 C122 108.4(6) . . ?
C82 C72 C122 110.6(6) . . ?
C72 C82 C92 110.3(8) . . ?
C102 C92 C82 111.4(8) . . ?
C92 C102 C112 109.3(7) . . ?
C102 C112 C122 111.3(8) . . ?
N22 C122 C112 111.5(7) . . ?
N22 C122 C72 111.0(6) . . ?
C112 C122 C72 110.4(6) . . ?
C132 N22 C122 121.2(7) . . ?
O22 C132 N22 122.1(9) . . ?
O22 C132 C142 122.0(9) . . ?
N22 C132 C142 116.0(8) . . ?
C152 C142 C192 117.1(13) . . ?
C152 C142 C132 119.2(12) . . ?
C192 C142 C132 123.6(11) . . ?
C142 C152 C162 124.2(18) . . ?
C172 C162 C152 118(2) . . ?
C162 C172 C182 120(2) . . ?
C172 C182 C192 122(2) . . ?
C142 C192 C182 118.9(16) . . ?
C52 Fe2 C32 68.8(4) . . ?
C52 Fe2 C12 40.8(4) . . ?
C32 Fe2 C12 68.5(4) . . ?
C52 Fe2 C43 116.4(4) . . ?
C32 Fe2 C43 168.5(4) . . ?
C12 Fe2 C43 108.2(4) . . ?
C52 Fe2 C42 41.5(3) . . ?
C32 Fe2 C42 40.7(4) . . ?
C12 Fe2 C42 69.1(4) . . ?
C43 Fe2 C42 149.7(4) . . ?
C52 Fe2 C23 171.1(4) . . ?
C32 Fe2 C23 108.8(5) . . ?
C12 Fe2 C23 147.2(5) . . ?
C43 Fe2 C23 67.6(5) . . ?
C42 Fe2 C23 131.3(4) . . ?
C52 Fe2 C53 109.9(4) . . ?
C32 Fe2 C53 149.8(4) . . ?
C12 Fe2 C53 131.4(3) . . ?
C43 Fe2 C53 40.3(4) . . ?
C42 Fe2 C53 117.8(4) . . ?
C23 Fe2 C53 67.6(5) . . ?
C52 Fe2 C13 132.8(4) . . ?
C32 Fe2 C13 116.7(4) . . ?
C12 Fe2 C13 171.3(4) . . ?
C43 Fe2 C13 68.0(4) . . ?
C42 Fe2 C13 109.9(4) . . ?
C23 Fe2 C13 39.8(4) . . ?
C53 Fe2 C13 40.8(3) . . ?
C52 Fe2 C22 67.6(4) . . ?
C32 Fe2 C22 39.9(4) . . ?
C12 Fe2 C22 40.2(4) . . ?
C43 Fe2 C22 130.8(4) . . ?
C42 Fe2 C22 67.5(5) . . ?
C23 Fe2 C22 116.5(5) . . ?
C53 Fe2 C22 169.6(3) . . ?
C13 Fe2 C22 148.1(4) . . ?
C52 Fe2 C33 147.6(4) . . ?
C32 Fe2 C33 129.9(5) . . ?
C12 Fe2 C33 114.8(4) . . ?
C43 Fe2 C33 40.4(4) . . ?
C42 Fe2 C33 169.2(4) . . ?
C23 Fe2 C33 40.4(4) . . ?
C53 Fe2 C33 67.9(5) . . ?
C13 Fe2 C33 67.9(4) . . ?
C22 Fe2 C33 108.4(5) . . ?
C23 C13 C53 106.9(8) . . ?
C23 C13 Fe2 69.3(7) . . ?
C53 C13 Fe2 68.9(6) . . ?
C13 C23 C33 110.1(10) . . ?
C13 C23 Fe2 70.8(6) . . ?
C33 C23 Fe2 71.1(7) . . ?
C43 C33 C23 105.8(10) . . ?
C43 C33 Fe2 68.2(7) . . ?
C23 C33 Fe2 68.5(7) . . ?
C53 C43 C33 109.2(9) . . ?
C53 C43 Fe2 70.2(6) . . ?
C33 C43 Fe2 71.4(7) . . ?
C43 C53 C13 107.9(10) . . ?
C43 C53 C63 124.5(8) . . ?
C13 C53 C63 127.3(8) . . ?
C43 C53 Fe2 69.6(7) . . ?
C13 C53 Fe2 70.3(7) . . ?
C63 C53 Fe2 121.0(7) . . ?
O13 C63 N13 121.3(9) . . ?
O13 C63 C53 120.0(8) . . ?
N13 C63 C53 118.7(7) . . ?
C63 N13 C73 122.4(6) . . ?
N13 C73 C123 110.2(6) . . ?
N13 C73 C83 111.9(8) . . ?
C123 C73 C83 111.3(8) . . ?
C73 C83 C93 110.5(10) . . ?
C83 C93 C103 111.9(8) . . ?
C113 C103 C93 109.9(9) . . ?
C103 C113 C123 111.8(10) . . ?
N23 C123 C73 111.0(7) . . ?
N23 C123 C113 109.6(9) . . ?
C73 C123 C113 110.7(7) . . ?
C133 N23 C123 122.6(7) . . ?
O23 C133 N23 120.3(10) . . ?
O23 C133 C143 121.8(8) . . ?
N23 C133 C143 117.8(8) . . ?
C153 C143 C193 119.0(12) . . ?
C153 C143 C133 117.9(10) . . ?
C193 C143 C133 123.0(10) . . ?
C163 C153 C143 120.2(14) . . ?
C173 C163 C153 119.0(16) . . ?
C183 C173 C163 123.2(18) . . ?
C173 C183 C193 118.8(15) . . ?
C183 C193 C143 119.7(13) . . ?
C14 Fe3 C14 170.4(6) 2_556 . ?
C14 Fe3 C44 108.5(4) 2_556 . ?
C14 Fe3 C44 69.0(4) . . ?
C14 Fe3 C44 69.0(4) 2_556 2_556 ?
C14 Fe3 C44 108.5(4) . 2_556 ?
C44 Fe3 C44 151.9(6) . 2_556 ?
C14 Fe3 C24 148.3(5) 2_556 . ?
C14 Fe3 C24 40.5(4) . . ?
C44 Fe3 C24 68.7(4) . . ?
C44 Fe3 C24 128.6(4) 2_556 . ?
C14 Fe3 C24 40.5(4) 2_556 2_556 ?
C14 Fe3 C24 148.3(5) . 2_556 ?
C44 Fe3 C24 128.6(4) . 2_556 ?
C44 Fe3 C24 68.7(4) 2_556 2_556 ?
C24 Fe3 C24 115.1(7) . 2_556 ?
C14 Fe3 C54 41.6(3) 2_556 2_556 ?
C14 Fe3 C54 130.5(4) . 2_556 ?
C44 Fe3 C54 117.6(4) . 2_556 ?
C44 Fe3 C54 41.6(3) 2_556 2_556 ?
C24 Fe3 C54 168.4(4) . 2_556 ?
C24 Fe3 C54 69.5(4) 2_556 2_556 ?
C14 Fe3 C34 67.5(4) 2_556 2_556 ?
C14 Fe3 C34 117.2(4) . 2_556 ?
C44 Fe3 C34 166.2(5) . 2_556 ?
C44 Fe3 C34 40.6(4) 2_556 2_556 ?
C24 Fe3 C34 107.3(5) . 2_556 ?
C24 Fe3 C34 39.9(4) 2_556 2_556 ?
C54 Fe3 C34 68.9(4) 2_556 2_556 ?
C14 Fe3 C54 130.5(4) 2_556 . ?
C14 Fe3 C54 41.6(3) . . ?
C44 Fe3 C54 41.6(3) . . ?
C44 Fe3 C54 117.6(4) 2_556 . ?
C24 Fe3 C54 69.5(4) . . ?
C24 Fe3 C54 168.4(4) 2_556 . ?
C54 Fe3 C54 108.2(5) 2_556 . ?
C34 Fe3 C54 150.9(4) 2_556 . ?
C14 Fe3 C34 117.2(4) 2_556 . ?
C14 Fe3 C34 67.5(4) . . ?
C44 Fe3 C34 40.6(4) . . ?
C44 Fe3 C34 166.2(5) 2_556 . ?
C24 Fe3 C34 39.9(4) . . ?
C24 Fe3 C34 107.3(5) 2_556 . ?
C54 Fe3 C34 150.9(4) 2_556 . ?
C34 Fe3 C34 128.1(7) 2_556 . ?
C54 Fe3 C34 68.9(4) . . ?
C24 C14 C54 109.7(8) . . ?
C24 C14 Fe3 70.4(5) . . ?
C54 C14 Fe3 70.3(4) . . ?
C34 C24 C14 107.8(10) . . ?
C34 C24 Fe3 70.5(6) . . ?
C14 C24 Fe3 69.1(5) . . ?
C24 C34 C44 109.4(10) . . ?
C24 C34 Fe3 69.6(6) . . ?
C44 C34 Fe3 68.9(6) . . ?
C34 C44 C54 108.1(9) . . ?
C34 C44 Fe3 70.5(7) . . ?
C54 C44 Fe3 70.0(5) . . ?
C14 C54 C44 104.9(9) . . ?
C14 C54 C64 130.0(7) . . ?
C44 C54 C64 124.9(8) . . ?
C14 C54 Fe3 68.1(5) . . ?
C44 C54 Fe3 68.4(5) . . ?
C64 C54 Fe3 124.4(6) . . ?
O14 C64 N14 122.1(8) . . ?
O14 C64 C54 121.3(7) . . ?
N14 C64 C54 116.6(7) . . ?
C64 N14 C74 120.5(6) . . ?
N14 C74 C84 112.5(7) . . ?
N14 C74 C124 112.0(6) . . ?
C84 C74 C124 109.0(6) . . ?
C94 C84 C74 111.3(8) . . ?
C84 C94 C104 110.3(7) . . ?
C114 C104 C94 109.9(7) . . ?
C124 C114 C104 111.3(8) . . ?
N24 C124 C114 112.3(8) . . ?
N24 C124 C74 111.5(6) . . ?
C114 C124 C74 109.8(7) . . ?
C134 N24 C124 120.4(6) . . ?
O24 C134 N24 121.8(7) . . ?
O24 C134 C144 120.4(7) . . ?
N24 C134 C144 117.8(6) . . ?
C194 C144 C154 118.6(8) . . ?
C194 C144 C134 122.7(8) . . ?
C154 C144 C134 118.7(7) . . ?
C144 C154 C164 121.2(8) . . ?
C174 C164 C154 120.1(10) . . ?
C184 C174 C164 119.3(10) . . ?
C174 C184 C194 121.1(9) . . ?
C144 C194 C184 119.6(9) . . ?

loop_
_geom_bond_atom_site_label_1
_geom_bond_atom_site_label_2
_geom_bond_distance
_geom_bond_site_symmetry_2
_geom_bond_publ_flag
Fe1 C51 2.025(9) 2_655 ?
Fe1 C51 2.026(9) . ?
Fe1 C31 2.040(10) . ?
Fe1 C31 2.040(10) 2_655 ?
Fe1 C41 2.048(9) 2_655 ?
Fe1 C41 2.048(9) . ?
Fe1 C21 2.051(10) . ?
Fe1 C21 2.051(10) 2_655 ?
Fe1 C11 2.055(8) . ?
Fe1 C11 2.055(8) 2_655 ?
C11 C21 1.403(13) . ?
C11 C51 1.424(12) . ?
C21 C31 1.406(13) . ?
C31 C41 1.433(14) . ?
C41 C51 1.399(11) . ?
C51 C61 1.477(12) . ?
C61 O11 1.226(9) . ?
C61 N11 1.344(9) . ?
N11 C71 1.445(10) . ?
C71 C121 1.517(11) . ?
C71 C81 1.518(12) . ?
C81 C91 1.511(13) . ?
C91 C101 1.525(14) . ?
C101 C111 1.535(15) . ?
C111 C121 1.523(13) . ?
C121 N21 1.444(11) . ?
N21 C131 1.332(10) . ?
C131 O21 1.235(10) . ?
C131 C141 1.500(14) . ?
C141 C151 1.357(17) . ?
C141 C191 1.382(15) . ?
C151 C161 1.389(19) . ?
C161 C171 1.33(3) . ?
C171 C181 1.39(3) . ?
C181 C191 1.41(2) . ?
C12 C22 1.408(12) . ?
C12 C52 1.410(12) . ?
C12 Fe2 2.029(10) . ?
C22 C32 1.396(12) . ?
C22 Fe2 2.070(12) . ?
C32 C42 1.412(13) . ?
C32 Fe2 2.024(12) . ?
C42 C52 1.434(9) . ?
C42 Fe2 2.036(11) . ?
C52 C62 1.493(11) . ?
C52 Fe2 2.015(10) . ?
C62 O12 1.233(9) . ?
C62 N12 1.353(8) . ?
N12 C72 1.454(9) . ?
C72 C82 1.509(11) . ?
C72 C122 1.539(10) . ?
C82 C92 1.534(12) . ?
C92 C102 1.498(12) . ?
C102 C112 1.520(13) . ?
C112 C122 1.531(10) . ?
C122 N22 1.446(10) . ?
N22 C132 1.344(10) . ?
C132 O22 1.238(9) . ?
C132 C142 1.472(14) . ?
C142 C152 1.372(14) . ?
C142 C192 1.383(15) . ?
C152 C162 1.38(2) . ?
C162 C172 1.35(3) . ?
C172 C182 1.37(3) . ?
C182 C192 1.401(17) . ?
Fe2 C43 2.036(11) . ?
Fe2 C23 2.043(12) . ?
Fe2 C53 2.043(11) . ?
Fe2 C13 2.062(11) . ?
Fe2 C33 2.078(13) . ?
C13 C23 1.398(14) . ?
C13 C53 1.431(11) . ?
C23 C33 1.424(13) . ?
C33 C43 1.420(14) . ?
C43 C53 1.404(12) . ?
C53 C63 1.482(12) . ?
C63 O13 1.252(8) . ?
C63 N13 1.340(10) . ?
N13 C73 1.456(10) . ?
C73 C123 1.506(11) . ?
C73 C83 1.518(12) . ?
C83 C93 1.523(14) . ?
C93 C103 1.531(16) . ?
C103 C113 1.502(15) . ?
C113 C123 1.559(12) . ?
C123 N23 1.462(11) . ?
N23 C133 1.351(10) . ?
O23 C133 1.244(9) . ?
C133 C143 1.484(13) . ?
C143 C153 1.381(12) . ?
C143 C193 1.392(13) . ?
C153 C163 1.376(17) . ?
C163 C173 1.347(18) . ?
C173 C183 1.343(18) . ?
C183 C193 1.387(16) . ?
Fe3 C14 2.016(8) 2_556 ?
Fe3 C14 2.016(8) . ?
Fe3 C44 2.023(9) . ?
Fe3 C44 2.024(9) 2_556 ?
Fe3 C24 2.032(10) . ?
Fe3 C24 2.032(10) 2_556 ?
Fe3 C54 2.045(9) 2_556 ?
Fe3 C34 2.045(11) 2_556 ?
Fe3 C54 2.045(9) . ?
Fe3 C34 2.045(11) . ?
C14 C24 1.401(13) . ?
C14 C54 1.442(11) . ?
C24 C34 1.391(13) . ?
C34 C44 1.413(14) . ?
C44 C54 1.444(11) . ?
C54 C64 1.452(11) . ?
C64 O14 1.232(8) . ?
C64 N14 1.348(8) . ?
N14 C74 1.447(9) . ?
C74 C84 1.519(10) . ?
C74 C124 1.529(10) . ?
C84 C94 1.511(12) . ?
C94 C104 1.534(11) . ?
C104 C114 1.519(12) . ?
C114 C124 1.511(11) . ?
C124 N24 1.465(9) . ?
N24 C134 1.333(9) . ?
C134 O24 1.241(8) . ?
C134 C144 1.488(11) . ?
C144 C194 1.366(9) . ?
C144 C154 1.369(11) . ?
C154 C164 1.377(12) . ?
C164 C174 1.362(12) . ?
C174 C184 1.348(13) . ?
C184 C194 1.398(13) . ?

loop_
_geom_hbond_atom_site_label_D
_geom_hbond_atom_site_label_H
_geom_hbond_atom_site_label_A
_geom_hbond_distance_DH
_geom_hbond_distance_HA
_geom_hbond_distance_DA
_geom_hbond_angle_DHA
_geom_hbond_site_symmetry_A
_geom_hbond_publ_flag
N11 H11N O22 0.86 2.18 3.017(8) 165.8 . yes
N21 H21N O11 0.86 2.03 2.875(8) 167.6 2_655 yes
N12 H12N O21 0.86 2.18 3.025(8) 169.4 . yes
N22 H22N O13 0.86 2.06 2.909(8) 167.7 . yes
N13 H13N O24 0.86 2.17 3.014(7) 167.3 . yes
N23 H23N O12 0.86 2.07 2.907(8) 165.4 . yes
N14 H14N O23 0.86 2.18 3.023(8) 166.9 . yes
N24 H24N O14 0.86 2.07 2.908(7) 165.0 2_556 yes

loop_
_geom_torsion_atom_site_label_1
_geom_torsion_atom_site_label_2
_geom_torsion_atom_site_label_3
_geom_torsion_atom_site_label_4
_geom_torsion
_geom_torsion_site_symmetry_1
_geom_torsion_site_symmetry_2
_geom_torsion_site_symmetry_3
_geom_torsion_site_symmetry_4
_geom_torsion_publ_flag
C51 C11 C21 C31 -1.4(10) . . . . ?
Fe1 C11 C21 C31 -59.3(7) . . . . ?
C51 C11 C21 Fe1 58.0(6) . . . . ?
C11 C21 C31 C41 0.0(12) . . . . ?
Fe1 C21 C31 C41 -59.8(8) . . . . ?
C11 C21 C31 Fe1 59.8(7) . . . . ?
C21 C31 C41 C51 1.3(12) . . . . ?
Fe1 C31 C41 C51 -58.8(6) . . . . ?
C21 C31 C41 Fe1 60.1(7) . . . . ?
C31 C41 C51 C11 -2.2(10) . . . . ?
Fe1 C41 C51 C11 -61.0(6) . . . . ?
C31 C41 C51 C61 177.4(8) . . . . ?
Fe1 C41 C51 C61 118.6(8) . . . . ?
C31 C41 C51 Fe1 58.8(7) . . . . ?
C21 C11 C51 C41 2.2(9) . . . . ?
Fe1 C11 C51 C41 61.0(6) . . . . ?
C21 C11 C51 C61 -177.4(9) . . . . ?
Fe1 C11 C51 C61 -118.5(9) . . . . ?
C21 C11 C51 Fe1 -58.8(6) . . . . ?
C41 C51 C61 O11 -1.1(13) . . . . ?
C11 C51 C61 O11 178.4(7) . . . . ?
Fe1 C51 C61 O11 87.2(9) . . . . ?
C41 C51 C61 N11 178.3(7) . . . . ?
C11 C51 C61 N11 -2.2(13) . . . . ?
Fe1 C51 C61 N11 -93.4(8) . . . . ?
O11 C61 N11 C71 -3.8(11) . . . . ?
C51 C61 N11 C71 176.9(7) . . . . ?
C61 N11 C71 C121 -147.9(7) . . . . ?
C61 N11 C71 C81 88.1(9) . . . . ?
N11 C71 C81 C91 -178.3(7) . . . . ?
C121 C71 C81 C91 56.7(10) . . . . ?
C71 C81 C91 C101 -54.5(12) . . . . ?
C81 C91 C101 C111 52.9(14) . . . . ?
C91 C101 C111 C121 -54.4(13) . . . . ?
N11 C71 C121 N21 51.5(10) . . . . ?
C81 C71 C121 N21 176.7(7) . . . . ?
N11 C71 C121 C111 177.2(8) . . . . ?
C81 C71 C121 C111 -57.6(11) . . . . ?
C101 C111 C121 N21 -177.3(7) . . . . ?
C101 C111 C121 C71 56.9(11) . . . . ?
C71 C121 N21 C131 -149.9(8) . . . . ?
C111 C121 N21 C131 84.8(11) . . . . ?
C121 N21 C131 O21 -4.1(14) . . . . ?
C121 N21 C131 C141 177.1(9) . . . . ?
O21 C131 C141 C151 34.8(16) . . . . ?
N21 C131 C141 C151 -146.3(10) . . . . ?
O21 C131 C141 C191 -146.1(11) . . . . ?
N21 C131 C141 C191 32.8(15) . . . . ?
C191 C141 C151 C161 -1.3(19) . . . . ?
C131 C141 C151 C161 177.9(12) . . . . ?
C141 C151 C161 C171 -1(3) . . . . ?
C151 C161 C171 C181 5(5) . . . . ?
C161 C171 C181 C191 -6(5) . . . . ?
C151 C141 C191 C181 0(2) . . . . ?
C131 C141 C191 C181 -179.3(13) . . . . ?
C171 C181 C191 C141 4(3) . . . . ?
C52 C12 C22 C32 3.8(15) . . . . ?
Fe2 C12 C22 C32 -56.2(10) . . . . ?
C52 C12 C22 Fe2 60.0(8) . . . . ?
C12 C22 C32 C42 -4.5(16) . . . . ?
Fe2 C22 C32 C42 -60.8(9) . . . . ?
C12 C22 C32 Fe2 56.2(10) . . . . ?
C22 C32 C42 C52 3.4(14) . . . . ?
Fe2 C32 C42 C52 -58.4(7) . . . . ?
C22 C32 C42 Fe2 61.8(10) . . . . ?
C22 C12 C52 C42 -1.6(13) . . . . ?
Fe2 C12 C52 C42 60.0(7) . . . . ?
C22 C12 C52 C62 178.8(11) . . . . ?
Fe2 C12 C52 C62 -119.6(11) . . . . ?
C22 C12 C52 Fe2 -61.6(9) . . . . ?
C32 C42 C52 C12 -1.1(13) . . . . ?
Fe2 C42 C52 C12 -60.0(8) . . . . ?
C32 C42 C52 C62 178.5(10) . . . . ?
Fe2 C42 C52 C62 119.6(9) . . . . ?
C32 C42 C52 Fe2 58.9(8) . . . . ?
C12 C52 C62 O12 176.8(11) . . . . ?
C42 C52 C62 O12 -2.7(15) . . . . ?
Fe2 C52 C62 O12 84.3(10) . . . . ?
C12 C52 C62 N12 -0.8(16) . . . . ?
C42 C52 C62 N12 179.6(9) . . . . ?
Fe2 C52 C62 N12 -93.3(9) . . . . ?
O12 C62 N12 C72 -6.8(14) . . . . ?
C52 C62 N12 C72 170.9(8) . . . . ?
C62 N12 C72 C82 88.1(9) . . . . ?
C62 N12 C72 C122 -149.2(8) . . . . ?
N12 C72 C82 C92 177.8(6) . . . . ?
C122 C72 C82 C92 56.3(9) . . . . ?
C72 C82 C92 C102 -58.9(10) . . . . ?
C82 C92 C102 C112 58.8(11) . . . . ?
C92 C102 C112 C122 -57.9(10) . . . . ?
C102 C112 C122 N22 -179.9(6) . . . . ?
C102 C112 C122 C72 56.4(9) . . . . ?
N12 C72 C122 N22 56.5(8) . . . . ?
C82 C72 C122 N22 -179.6(7) . . . . ?
N12 C72 C122 C112 -179.4(7) . . . . ?
C82 C72 C122 C112 -55.5(9) . . . . ?
C112 C122 N22 C132 82.1(9) . . . . ?
C72 C122 N22 C132 -154.4(7) . . . . ?
C122 N22 C132 O22 3.3(12) . . . . ?
C122 N22 C132 C142 -176.4(7) . . . . ?
O22 C132 C142 C152 24.1(13) . . . . ?
N22 C132 C142 C152 -156.2(9) . . . . ?
O22 C132 C142 C192 -151.6(10) . . . . ?
N22 C132 C142 C192 28.2(13) . . . . ?
C192 C142 C152 C162 -1.9(17) . . . . ?
C132 C142 C152 C162 -177.8(12) . . . . ?
C142 C152 C162 C172 2(3) . . . . ?
C152 C162 C172 C182 -1(3) . . . . ?
C162 C172 C182 C192 0(3) . . . . ?
C152 C142 C192 C182 0.8(16) . . . . ?
C132 C142 C192 C182 176.5(11) . . . . ?
C172 C182 C192 C142 0(2) . . . . ?
C53 C13 C23 C33 -1.6(15) . . . . ?
Fe2 C13 C23 C33 -60.5(10) . . . . ?
C53 C13 C23 Fe2 58.9(8) . . . . ?
C13 C23 C33 C43 2.1(16) . . . . ?
Fe2 C23 C33 C43 -58.2(9) . . . . ?
C13 C23 C33 Fe2 60.4(10) . . . . ?
C23 C33 C43 C53 -1.8(15) . . . . ?
Fe2 C33 C43 C53 -60.2(8) . . . . ?
C23 C33 C43 Fe2 58.4(10) . . . . ?
C33 C43 C53 C13 0.9(14) . . . . ?
Fe2 C43 C53 C13 -60.1(8) . . . . ?
C33 C43 C53 C63 175.2(11) . . . . ?
Fe2 C43 C53 C63 114.3(10) . . . . ?
C33 C43 C53 Fe2 61.0(9) . . . . ?
C23 C13 C53 C43 0.5(14) . . . . ?
Fe2 C13 C53 C43 59.6(8) . . . . ?
C23 C13 C53 C63 -173.7(11) . . . . ?
Fe2 C13 C53 C63 -114.5(11) . . . . ?
C23 C13 C53 Fe2 -59.2(9) . . . . ?
C43 C53 C63 O13 5.7(16) . . . . ?
C13 C53 C63 O13 179.0(10) . . . . ?
Fe2 C53 C63 O13 91.1(10) . . . . ?
C43 C53 C63 N13 -176.4(10) . . . . ?
C13 C53 C63 N13 -3.2(16) . . . . ?
Fe2 C53 C63 N13 -91.0(9) . . . . ?
O13 C63 N13 C73 -7.0(14) . . . . ?
C53 C63 N13 C73 175.1(8) . . . . ?
C63 N13 C73 C123 -151.2(8) . . . . ?
C63 N13 C73 C83 84.5(10) . . . . ?
N13 C73 C83 C93 -179.7(7) . . . . ?
C123 C73 C83 C93 56.7(9) . . . . ?
C73 C83 C93 C103 -57.0(11) . . . . ?
C83 C93 C103 C113 56.4(12) . . . . ?
C93 C103 C113 C123 -55.0(11) . . . . ?
N13 C73 C123 N23 57.9(9) . . . . ?
C83 C73 C123 N23 -177.5(7) . . . . ?
N13 C73 C123 C113 179.9(8) . . . . ?
C83 C73 C123 C113 -55.5(10) . . . . ?
C103 C113 C123 N23 178.4(7) . . . . ?
C103 C113 C123 C73 55.6(10) . . . . ?
C73 C123 N23 C133 -154.7(7) . . . . ?
C113 C123 N23 C133 82.7(9) . . . . ?
C123 N23 C133 O23 0.0(13) . . . . ?
C123 N23 C133 C143 -179.1(8) . . . . ?
O23 C133 C143 C153 26.7(13) . . . . ?
N23 C133 C143 C153 -154.3(9) . . . . ?
O23 C133 C143 C193 -154.4(10) . . . . ?
N23 C133 C143 C193 24.6(13) . . . . ?
C193 C143 C153 C163 0.1(16) . . . . ?
C133 C143 C153 C163 179.1(10) . . . . ?
C143 C153 C163 C173 2(2) . . . . ?
C153 C163 C173 C183 -2(3) . . . . ?
C163 C173 C183 C193 0(3) . . . . ?
C173 C183 C193 C143 2(2) . . . . ?
C153 C143 C193 C183 -2.2(17) . . . . ?
C133 C143 C193 C183 178.8(11) . . . . ?
C54 C14 C24 C34 -0.8(11) . . . . ?
Fe3 C14 C24 C34 -60.2(8) . . . . ?
C54 C14 C24 Fe3 59.5(6) . . . . ?
C14 C24 C34 C44 2.0(13) . . . . ?
Fe3 C24 C34 C44 -57.4(8) . . . . ?
C14 C24 C34 Fe3 59.3(7) . . . . ?
C24 C34 C44 C54 -2.4(13) . . . . ?
Fe3 C34 C44 C54 -60.2(6) . . . . ?
C24 C34 C44 Fe3 57.8(8) . . . . ?
C24 C14 C54 C44 -0.7(9) . . . . ?
Fe3 C14 C54 C44 58.9(5) . . . . ?
C24 C14 C54 C64 -176.7(9) . . . . ?
Fe3 C14 C54 C64 -117.2(9) . . . . ?
C24 C14 C54 Fe3 -59.5(7) . . . . ?
C34 C44 C54 C14 1.8(10) . . . . ?
Fe3 C44 C54 C14 -58.7(6) . . . . ?
C34 C44 C54 C64 178.2(9) . . . . ?
Fe3 C44 C54 C64 117.7(8) . . . . ?
C34 C44 C54 Fe3 60.5(7) . . . . ?
C14 C54 C64 O14 177.1(8) . . . . ?
C44 C54 C64 O14 1.8(13) . . . . ?
Fe3 C54 C64 O14 88.0(9) . . . . ?
C14 C54 C64 N14 -2.1(13) . . . . ?
C44 C54 C64 N14 -177.4(7) . . . . ?
Fe3 C54 C64 N14 -91.2(8) . . . . ?
O14 C64 N14 C74 -2.9(11) . . . . ?
C54 C64 N14 C74 176.3(7) . . . . ?
C64 N14 C74 C84 84.9(7) . . . . ?
C64 N14 C74 C124 -151.9(6) . . . . ?
N14 C74 C84 C94 -176.0(6) . . . . ?
C124 C74 C84 C94 59.1(8) . . . . ?
C74 C84 C94 C104 -57.9(9) . . . . ?
C84 C94 C104 C114 55.8(10) . . . . ?
C94 C104 C114 C124 -57.1(10) . . . . ?
C104 C114 C124 N24 -176.3(6) . . . . ?
C104 C114 C124 C74 59.1(9) . . . . ?
N14 C74 C124 N24 50.8(8) . . . . ?
C84 C74 C124 N24 176.0(6) . . . . ?
N14 C74 C124 C114 175.9(7) . . . . ?
C84 C74 C124 C114 -58.9(9) . . . . ?
C114 C124 N24 C134 86.4(9) . . . . ?
C74 C124 N24 C134 -149.9(7) . . . . ?
C124 N24 C134 O24 -4.2(12) . . . . ?
C124 N24 C134 C144 174.3(7) . . . . ?
O24 C134 C144 C194 -156.8(9) . . . . ?
N24 C134 C144 C194 24.7(13) . . . . ?
O24 C134 C144 C154 23.7(13) . . . . ?
N24 C134 C144 C154 -154.8(8) . . . . ?
C194 C144 C154 C164 -2.2(14) . . . . ?
C134 C144 C154 C164 177.2(9) . . . . ?
C144 C154 C164 C174 1.5(16) . . . . ?
C154 C164 C174 C184 -0.5(17) . . . . ?
C164 C174 C184 C194 0.3(18) . . . . ?
C154 C144 C194 C184 2.0(14) . . . . ?
C134 C144 C194 C184 -177.5(9) . . . . ?
C174 C184 C194 C144 -1.1(17) . . . . ?
